data_4129674
loop_
_publ_author_name
'Pinkowicz, Dawid'
'Southerland, Heather I.'
'Avenda\~no, Carolina'
'Prosvirin, Andrey'
'Sanders, Codi'
'Wernsdorfer, Wolfgang'
'Pedersen, Kasper S.'
'Dreiser, Jan'
'Cl\'erac, Rodolphe'
'Nehrkorn, Joscha'
'Simeoni, Giovanna G.'
'Schnegg, Alexander'
'Holldack, Karsten'
'Dunbar, Kim R.'

_publ_section_title
;
 Cyanide Single-Molecule Magnets Exhibiting Solvent Dependent Reversible
 &quot;On&quot; and &quot;Off&quot; Exchange Bias Behavior.
;
_journal_issue 45
_journal_name_full 'Journal of the American Chemical Society'
_journal_page_first 14406
_journal_page_last 14422
_journal_paper_doi 10.1021/jacs.5b09378
_journal_volume 137
_journal_year 2015
_chemical_formula_sum 'C91 H94 Fe Mn2 N11 O13 P2'
_chemical_formula_weight 1777.44
_space_group_IT_number 15
_space_group_name_Hall '-C 2yc'
_space_group_name_H-M_alt 'C 1 2/c 1'
_symmetry_cell_setting monoclinic
_symmetry_space_group_name_H-M 'C 1 2/c 1'
_atom_sites_solution_hydrogens geom
_atom_sites_solution_primary direct
_atom_sites_solution_secondary difmap
_audit_creation_method SHELXL-97
_cell_angle_alpha 90.00
_cell_angle_beta 102.650(2)
_cell_angle_gamma 90.00
_cell_formula_units_Z 4
_cell_length_a 17.033(2)
_cell_length_b 13.8193(18)
_cell_length_c 37.129(5)
_cell_measurement_temperature 110(2)
_cell_volume 8527.4(19)
_computing_structure_refinement 'SHELXL-97 (Sheldrick, 2008)'
_diffrn_ambient_temperature 110(2)
_diffrn_measured_fraction_theta_full 0.992
_diffrn_measured_fraction_theta_max 0.992
_diffrn_radiation_monochromator graphite
_diffrn_radiation_source 'fine-focus sealed tube'
_diffrn_radiation_type MoK\a
_diffrn_radiation_wavelength 0.71073
_diffrn_reflns_av_R_equivalents 0.0267
_diffrn_reflns_av_sigmaI/netI 0.0207
_diffrn_reflns_limit_h_max 22
_diffrn_reflns_limit_h_min -22
_diffrn_reflns_limit_k_max 18
_diffrn_reflns_limit_k_min -18
_diffrn_reflns_limit_l_max 48
_diffrn_reflns_limit_l_min -48
_diffrn_reflns_number 48250
_diffrn_reflns_theta_full 27.75
_diffrn_reflns_theta_max 27.75
_diffrn_reflns_theta_min 2.07
_exptl_absorpt_coefficient_mu 0.567
_exptl_absorpt_correction_T_max 0.8350
_exptl_absorpt_correction_T_min 0.7273
_exptl_absorpt_correction_type multi-scan
_exptl_absorpt_process_details SADABS
_exptl_crystal_colour orange
_exptl_crystal_density_diffrn 1.384
_exptl_crystal_density_method 'not measured'
_exptl_crystal_description block
_exptl_crystal_F_000 3708
_exptl_crystal_size_max 0.60
_exptl_crystal_size_mid 0.35
_exptl_crystal_size_min 0.33
_refine_diff_density_max 0.739
_refine_diff_density_min -0.362
_refine_diff_density_rms 0.064
_refine_ls_extinction_method none
_refine_ls_goodness_of_fit_ref 1.043
_refine_ls_hydrogen_treatment mixed
_refine_ls_matrix_type full
_refine_ls_number_parameters 697
_refine_ls_number_reflns 9975
_refine_ls_number_restraints 9
_refine_ls_restrained_S_all 1.044
_refine_ls_R_factor_all 0.0413
_refine_ls_R_factor_gt 0.0356
_refine_ls_shift/su_max 0.001
_refine_ls_shift/su_mean 0.000
_refine_ls_structure_factor_coef Fsqd
_refine_ls_weighting_details 'calc w=1/[\s^2^(Fo^2^)+(0.0475P)^2^+13.6001P] where P=(Fo^2^+2Fc^2^)/3'
_refine_ls_weighting_scheme calc
_refine_ls_wR_factor_gt 0.0904
_refine_ls_wR_factor_ref 0.0942
_reflns_number_gt 8823
_reflns_number_total 9975
_reflns_threshold_expression >2\s(I)
_cod_data_source_file ja5b09378_si_004.cif
_cod_data_source_block c2-c
_cod_original_cell_volume 8527.3(19)
_cod_original_sg_symbol_H-M C2/c
_cod_database_code 4129674

loop_
_symmetry_equiv_pos_as_xyz
'x, y, z'
'-x, y, -z+1/2'
'x+1/2, y+1/2, z'
'-x+1/2, y+1/2, -z+1/2'
'-x, -y, -z'
'x, -y, z-1/2'
'-x+1/2, -y+1/2, -z'
'x+1/2, -y+1/2, z-1/2'

loop_
_atom_site_label
_atom_site_type_symbol
_atom_site_fract_x
_atom_site_fract_y
_atom_site_fract_z
_atom_site_U_iso_or_equiv
_atom_site_adp_type
_atom_site_occupancy
_atom_site_symmetry_multiplicity
_atom_site_calc_flag
_atom_site_refinement_flags
Fe1 Fe 0.7500 0.2500 0.5000 0.01260(8) Uani 1 2 d S
Mn1 Mn 0.511856(14) 0.282570(17) 0.554179(7) 0.01360(7) Uani 1 1 d .
P1 P 0.91314(2) 0.18408(3) 0.750276(11) 0.01584(9) Uani 1 1 d .
O50 O 0.67877(8) 0.57248(9) 0.39884(3) 0.0227(3) Uani 1 1 d D
O3 O 0.43811(8) 0.29825(9) 0.59969(3) 0.0224(3) Uani 1 1 d D
O1 O 0.56381(7) 0.17426(8) 0.57868(3) 0.0186(2) Uani 1 1 d .
O2 O 0.58832(7) 0.36546(8) 0.58172(3) 0.0194(2) Uani 1 1 d .
N6 N 1.0000 0.22373(15) 0.7500 0.0188(4) Uani 1 2 d S
O52 O 0.64035(8) 0.00421(10) 0.37094(4) 0.0258(3) Uani 1 1 d D
N5 N 0.42500(8) 0.20329(10) 0.52343(4) 0.0138(3) Uani 1 1 d .
O51 O 0.68585(10) -0.05326(14) 0.30944(5) 0.0468(4) Uani 1 1 d D
N4 N 0.44191(8) 0.39119(10) 0.53115(4) 0.0139(3) Uani 1 1 d .
N1 N 0.57623(8) 0.27977(11) 0.50816(4) 0.0196(3) Uani 1 1 d .
C11 C 0.36808(9) 0.25970(12) 0.49826(4) 0.0147(3) Uani 1 1 d .
C10 C 0.42173(9) 0.10965(12) 0.52385(4) 0.0156(3) Uani 1 1 d .
N2 N 0.69958(9) 0.11788(11) 0.43163(4) 0.0218(3) Uani 1 1 d .
C9 C 0.48069(9) 0.04748(11) 0.54555(4) 0.0151(3) Uani 1 1 d .
C16 C 0.37711(9) 0.36033(12) 0.50233(4) 0.0145(3) Uani 1 1 d .
N3 N 0.73318(10) 0.43641(12) 0.45249(4) 0.0262(3) Uani 1 1 d .
C22 C 0.64568(10) 0.50295(13) 0.61264(5) 0.0191(3) Uani 1 1 d .
C6 C 0.59628(10) -0.08341(12) 0.58112(5) 0.0188(3) Uani 1 1 d .
C14 C 0.26506(10) 0.38355(13) 0.45144(5) 0.0198(3) Uani 1 1 d .
C18 C 0.51600(10) 0.51629(12) 0.56998(4) 0.0171(3) Uani 1 1 d .
C13 C 0.25679(10) 0.28399(13) 0.44722(5) 0.0196(3) Uani 1 1 d .
C2 C 0.71775(9) 0.16813(12) 0.45671(4) 0.0163(3) Uani 1 1 d .
C37 C 0.84807(10) 0.19627(12) 0.70526(4) 0.0189(3) Uani 1 1 d .
C38 C 0.76535(11) 0.18047(16) 0.69976(5) 0.0282(4) Uani 1 1 d .
C31 C 0.87094(10) 0.25807(13) 0.78119(4) 0.0197(3) Uani 1 1 d .
C8 C 0.47050(10) -0.05319(12) 0.53962(5) 0.0174(3) Uani 1 1 d .
C30 C 0.93593(11) 0.03683(13) 0.80205(5) 0.0221(3) Uani 1 1 d .
C25 C 0.91023(10) 0.06021(12) 0.76473(5) 0.0176(3) Uani 1 1 d .
C12 C 0.30772(10) 0.22186(12) 0.47042(5) 0.0171(3) Uani 1 1 d .
C21 C 0.64232(11) 0.59933(13) 0.62106(5) 0.0228(4) Uani 1 1 d .
C7 C 0.52735(11) -0.11805(12) 0.55700(5) 0.0193(3) Uani 1 1 d .
C5 C 0.60786(10) 0.01419(12) 0.58796(5) 0.0171(3) Uani 1 1 d .
C27 C 0.89415(12) -0.10925(14) 0.75002(6) 0.0291(4) Uani 1 1 d .
C3 C 0.74062(10) 0.36602(12) 0.46955(5) 0.0180(3) Uani 1 1 d .
C4 C 0.55037(9) 0.08204(11) 0.57055(4) 0.0149(3) Uani 1 1 d .
C41 C 0.83052(13) 0.24159(14) 0.64131(5) 0.0274(4) Uani 1 1 d .
C52 C 0.55835(11) 0.03117(14) 0.36023(5) 0.0263(4) Uani 1 1 d .
H52A H 0.5332 -0.0041 0.3385 0.040 Uiso 1 1 calc R
H52C H 0.5545 0.0993 0.3551 0.040 Uiso 1 1 calc R
H52B H 0.5317 0.0166 0.3798 0.040 Uiso 1 1 calc R
C36 C 0.90120(11) 0.35093(15) 0.78959(5) 0.0276(4) Uani 1 1 d .
C23 C 0.58220(10) 0.45819(12) 0.58752(4) 0.0158(3) Uani 1 1 d .
C1 C 0.64053(9) 0.26756(11) 0.50421(4) 0.0153(3) Uani 1 1 d .
C20 C 0.57575(12) 0.65596(13) 0.60519(5) 0.0252(4) Uani 1 1 d .
C34 C 0.80061(12) 0.37906(17) 0.82464(6) 0.0350(5) Uani 1 1 d .
C15 C 0.32529(10) 0.42240(12) 0.47873(5) 0.0181(3) Uani 1 1 d .
C26 C 0.88906(11) -0.01323(14) 0.73876(5) 0.0237(4) Uani 1 1 d .
C19 C 0.51427(11) 0.61527(13) 0.57960(5) 0.0226(4) Uani 1 1 d .
C33 C 0.77068(12) 0.28726(16) 0.81644(5) 0.0298(4) Uani 1 1 d .
C17 C 0.45098(10) 0.48042(12) 0.54194(5) 0.0167(3) Uani 1 1 d .
C32 C 0.80536(11) 0.22616(14) 0.79459(5) 0.0240(4) Uani 1 1 d .
C42 C 0.88052(11) 0.22649(13) 0.67586(5) 0.0221(3) Uani 1 1 d .
C29 C 0.93961(12) -0.05929(14) 0.81303(5) 0.0259(4) Uani 1 1 d .
C40 C 0.74866(12) 0.22728(14) 0.63599(5) 0.0293(4) Uani 1 1 d .
C28 C 0.91882(12) -0.13198(14) 0.78691(6) 0.0277(4) Uani 1 1 d .
C24 C 0.43739(12) 0.23210(14) 0.62875(5) 0.0276(4) Uani 1 1 d .
H24A H 0.3941 0.1869 0.6212 0.041 Uiso 1 1 calc R
H24B H 0.4300 0.2668 0.6502 0.041 Uiso 1 1 calc R
H24C H 0.4876 0.1978 0.6345 0.041 Uiso 1 1 calc R
C50 C 0.64253(12) 0.51016(15) 0.36955(5) 0.0288(4) Uani 1 1 d .
H50A H 0.6018 0.4720 0.3770 0.043 Uiso 1 1 calc R
H50B H 0.6827 0.4682 0.3635 0.043 Uiso 1 1 calc R
H50C H 0.6186 0.5481 0.3483 0.043 Uiso 1 1 calc R
C35 C 0.86555(13) 0.41126(17) 0.81146(6) 0.0376(5) Uani 1 1 d .
C39 C 0.71640(12) 0.19599(16) 0.66521(6) 0.0317(4) Uani 1 1 d .
C51 C 0.7079(2) 0.0325(3) 0.29336(9) 0.0662(9) Uani 1 1 d D
O53 O 0.5000 0.1190(4) 0.7500 0.178(3) Uani 1 2 d SD
C53 C 0.4070(3) 0.1432(4) 0.7491(2) 0.068(2) Uani 0.50 1 d P
H53A H 0.3775 0.0840 0.7487 0.102 Uiso 0.50 1 calc PR
H53B H 0.3848 0.1803 0.7273 0.102 Uiso 0.50 1 calc PR
H53C H 0.4034 0.1799 0.7706 0.102 Uiso 0.50 1 calc PR
H12 H 0.3016(12) 0.1564(16) 0.4671(6) 0.020(5) Uiso 1 1 d .
H7 H 0.5208(12) -0.1843(16) 0.5519(6) 0.022(5) Uiso 1 1 d .
H15 H 0.3313(12) 0.4894(15) 0.4813(5) 0.018(5) Uiso 1 1 d .
H13 H 0.2183(14) 0.2597(16) 0.4294(6) 0.027(6) Uiso 1 1 d .
H8 H 0.4235(12) -0.0749(15) 0.5223(6) 0.019(5) Uiso 1 1 d .
H14 H 0.2312(13) 0.4245(16) 0.4355(6) 0.022(5) Uiso 1 1 d .
H5 H 0.6534(13) 0.0370(15) 0.6031(6) 0.022(5) Uiso 1 1 d .
H20 H 0.5721(13) 0.7211(17) 0.6109(6) 0.028(6) Uiso 1 1 d .
H17 H 0.4139(12) 0.5273(15) 0.5318(5) 0.015(5) Uiso 1 1 d .
H22 H 0.6913(14) 0.4651(16) 0.6231(6) 0.028(6) Uiso 1 1 d .
H19 H 0.4695(13) 0.6524(17) 0.5691(6) 0.025(5) Uiso 1 1 d .
H6 H 0.6355(12) -0.1279(15) 0.5912(6) 0.021(5) Uiso 1 1 d .
H21 H 0.6855(13) 0.6256(15) 0.6387(6) 0.022(5) Uiso 1 1 d .
H10 H 0.3765(12) 0.0786(15) 0.5091(6) 0.020(5) Uiso 1 1 d .
H29 H 0.9562(14) -0.0746(17) 0.8390(7) 0.031(6) Uiso 1 1 d .
H32 H 0.7843(13) 0.1628(16) 0.7892(6) 0.023(5) Uiso 1 1 d .
H42 H 0.9381(14) 0.2380(16) 0.6805(6) 0.026(5) Uiso 1 1 d .
H41 H 0.8531(14) 0.2604(16) 0.6221(6) 0.029(6) Uiso 1 1 d .
H33 H 0.7270(15) 0.2667(18) 0.8241(7) 0.035(6) Uiso 1 1 d .
H26 H 0.8710(12) 0.0056(16) 0.7138(6) 0.024(5) Uiso 1 1 d .
H40 H 0.7134(15) 0.2399(18) 0.6120(7) 0.040(7) Uiso 1 1 d .
H39 H 0.6605(16) 0.1853(19) 0.6613(7) 0.046(7) Uiso 1 1 d .
H30 H 0.9486(14) 0.0848(17) 0.8188(6) 0.030(6) Uiso 1 1 d .
H38 H 0.7407(13) 0.1594(16) 0.7187(6) 0.028(6) Uiso 1 1 d .
H34 H 0.7762(15) 0.4210(19) 0.8398(7) 0.042(7) Uiso 1 1 d .
H36 H 0.9475(14) 0.3740(17) 0.7809(6) 0.032(6) Uiso 1 1 d .
H28 H 0.9217(14) -0.1974(18) 0.7941(7) 0.035(6) Uiso 1 1 d .
H27 H 0.8825(14) -0.1565(19) 0.7324(7) 0.037(6) Uiso 1 1 d .
H35 H 0.8865(15) 0.477(2) 0.8162(7) 0.042(7) Uiso 1 1 d .
H3 H 0.3979(13) 0.3418(17) 0.5981(7) 0.044(7) Uiso 1 1 d D
H50 H 0.6993(16) 0.5328(18) 0.4184(6) 0.060(9) Uiso 1 1 d D
H52 H 0.6639(15) 0.0401(18) 0.3901(6) 0.050(8) Uiso 1 1 d D
H51 H 0.6732(17) -0.036(2) 0.3311(6) 0.057(8) Uiso 1 1 d D
H53 H 0.5000 0.0488(16) 0.7500 0.14(3) Uiso 1 2 d SD
H51A H 0.7167(19) 0.018(2) 0.2695(5) 0.074(10) Uiso 1 1 d D
H51B H 0.6608(17) 0.071(3) 0.2892(13) 0.123(16) Uiso 1 1 d D
H51C H 0.747(3) 0.070(5) 0.3094(17) 0.24(4) Uiso 1 1 d D

loop_
_atom_site_aniso_label
_atom_site_aniso_U_11
_atom_site_aniso_U_22
_atom_site_aniso_U_33
_atom_site_aniso_U_23
_atom_site_aniso_U_13
_atom_site_aniso_U_12
Fe1 0.01074(14) 0.01367(15) 0.01310(15) 0.00090(11) 0.00199(11) 0.00166(11)
Mn1 0.01092(11) 0.01165(12) 0.01666(12) -0.00112(8) -0.00039(9) 0.00126(8)
P1 0.01514(19) 0.0177(2) 0.01344(19) -0.00030(15) 0.00042(14) 0.00065(15)
O50 0.0258(6) 0.0192(6) 0.0211(6) 0.0019(5) 0.0005(5) 0.0036(5)
O3 0.0261(6) 0.0207(6) 0.0212(6) 0.0052(5) 0.0073(5) 0.0068(5)
O1 0.0167(5) 0.0127(5) 0.0229(6) -0.0013(4) -0.0031(4) 0.0013(4)
O2 0.0152(5) 0.0157(6) 0.0244(6) -0.0041(5) -0.0023(5) 0.0012(4)
N6 0.0174(9) 0.0197(10) 0.0179(10) 0.000 0.0007(7) 0.000
O52 0.0225(6) 0.0279(7) 0.0244(7) -0.0074(5) -0.0008(5) 0.0026(5)
N5 0.0108(6) 0.0155(6) 0.0148(6) -0.0003(5) 0.0023(5) 0.0012(5)
O51 0.0428(9) 0.0606(11) 0.0374(9) -0.0148(8) 0.0095(7) 0.0112(8)
N4 0.0124(6) 0.0145(6) 0.0147(6) 0.0006(5) 0.0029(5) 0.0007(5)
N1 0.0153(7) 0.0205(7) 0.0224(7) -0.0020(6) 0.0031(5) -0.0002(5)
C11 0.0112(7) 0.0174(8) 0.0156(7) 0.0016(6) 0.0030(6) 0.0023(6)
C10 0.0132(7) 0.0175(8) 0.0158(7) -0.0012(6) 0.0024(6) -0.0013(6)
N2 0.0239(7) 0.0211(7) 0.0192(7) 0.0005(6) 0.0017(6) -0.0001(6)
C9 0.0153(7) 0.0139(7) 0.0162(7) 0.0005(6) 0.0040(6) -0.0003(6)
C16 0.0107(7) 0.0186(8) 0.0147(7) 0.0001(6) 0.0036(5) 0.0012(6)
N3 0.0269(8) 0.0257(8) 0.0279(8) 0.0077(6) 0.0103(6) 0.0071(6)
C22 0.0196(8) 0.0199(8) 0.0171(8) 0.0004(6) 0.0023(6) -0.0025(6)
C6 0.0202(8) 0.0175(8) 0.0189(8) 0.0027(6) 0.0047(6) 0.0050(6)
C14 0.0157(7) 0.0255(9) 0.0172(8) 0.0054(7) 0.0016(6) 0.0048(6)
C18 0.0198(8) 0.0142(7) 0.0175(8) 0.0010(6) 0.0045(6) -0.0014(6)
C13 0.0134(7) 0.0261(9) 0.0173(8) -0.0002(6) -0.0010(6) 0.0001(6)
C2 0.0141(7) 0.0179(8) 0.0167(8) 0.0037(6) 0.0025(6) 0.0019(6)
C37 0.0205(8) 0.0182(8) 0.0153(8) -0.0009(6) -0.0017(6) 0.0017(6)
C38 0.0210(9) 0.0375(11) 0.0248(9) -0.0036(8) 0.0019(7) 0.0015(8)
C31 0.0191(8) 0.0223(8) 0.0156(8) -0.0001(6) -0.0005(6) 0.0054(6)
C8 0.0183(8) 0.0168(8) 0.0170(8) 0.0001(6) 0.0035(6) -0.0023(6)
C30 0.0253(9) 0.0230(9) 0.0184(8) -0.0010(7) 0.0053(7) 0.0027(7)
C25 0.0151(7) 0.0187(8) 0.0188(8) 0.0007(6) 0.0031(6) 0.0007(6)
C12 0.0147(7) 0.0177(8) 0.0185(8) -0.0004(6) 0.0025(6) -0.0004(6)
C21 0.0294(9) 0.0211(9) 0.0165(8) -0.0020(6) 0.0019(7) -0.0078(7)
C7 0.0257(9) 0.0120(8) 0.0208(8) 0.0010(6) 0.0062(7) 0.0003(6)
C5 0.0148(7) 0.0177(8) 0.0175(8) -0.0001(6) 0.0010(6) 0.0017(6)
C27 0.0299(10) 0.0224(9) 0.0321(10) -0.0050(8) 0.0006(8) -0.0035(7)
C3 0.0155(7) 0.0211(8) 0.0182(8) -0.0004(6) 0.0053(6) 0.0033(6)
C4 0.0155(7) 0.0141(7) 0.0153(7) 0.0000(6) 0.0042(6) 0.0010(6)
C41 0.0380(11) 0.0223(9) 0.0184(9) 0.0044(7) -0.0015(8) -0.0021(8)
C52 0.0217(9) 0.0284(10) 0.0278(9) 0.0012(7) 0.0028(7) -0.0002(7)
C36 0.0220(9) 0.0279(10) 0.0298(10) -0.0096(8) -0.0011(7) 0.0008(7)
C23 0.0171(7) 0.0154(7) 0.0158(7) 0.0003(6) 0.0053(6) -0.0017(6)
C1 0.0165(8) 0.0141(7) 0.0150(7) 0.0005(6) 0.0025(6) 0.0001(6)
C20 0.0380(10) 0.0131(8) 0.0230(9) -0.0010(6) 0.0038(7) -0.0028(7)
C34 0.0289(10) 0.0462(13) 0.0259(10) -0.0116(9) -0.0028(8) 0.0181(9)
C15 0.0170(8) 0.0177(8) 0.0197(8) 0.0019(6) 0.0043(6) 0.0029(6)
C26 0.0237(9) 0.0252(9) 0.0204(9) -0.0016(7) 0.0007(7) -0.0012(7)
C19 0.0287(9) 0.0146(8) 0.0232(9) 0.0016(6) 0.0028(7) 0.0011(7)
C33 0.0272(10) 0.0410(11) 0.0219(9) 0.0070(8) 0.0067(7) 0.0153(8)
C17 0.0155(7) 0.0150(7) 0.0199(8) 0.0026(6) 0.0046(6) 0.0020(6)
C32 0.0251(9) 0.0264(9) 0.0207(8) 0.0052(7) 0.0056(7) 0.0072(7)
C42 0.0245(9) 0.0188(8) 0.0205(8) 0.0019(6) -0.0004(7) -0.0024(7)
C29 0.0292(9) 0.0272(10) 0.0223(9) 0.0056(7) 0.0078(7) 0.0046(7)
C40 0.0352(10) 0.0215(9) 0.0234(9) -0.0015(7) -0.0106(8) 0.0057(8)
C28 0.0267(9) 0.0217(9) 0.0347(10) 0.0051(8) 0.0065(8) -0.0018(7)
C24 0.0302(10) 0.0266(9) 0.0258(9) 0.0086(7) 0.0059(7) 0.0035(8)
C50 0.0288(10) 0.0313(10) 0.0266(10) -0.0053(8) 0.0068(8) 0.0011(8)
C35 0.0275(10) 0.0372(12) 0.0426(12) -0.0210(10) -0.0044(9) 0.0056(9)
C39 0.0195(9) 0.0380(11) 0.0325(11) -0.0087(8) -0.0055(7) 0.0037(8)
C51 0.088(2) 0.078(2) 0.0387(15) 0.0153(15) 0.0254(16) 0.0393(19)
O53 0.182(6) 0.094(4) 0.218(7) 0.000 -0.045(5) 0.000
C53 0.049(3) 0.044(3) 0.096(5) -0.045(3) -0.016(3) 0.006(2)

loop_
_atom_type_symbol
_atom_type_description
_atom_type_scat_dispersion_real
_atom_type_scat_dispersion_imag
_atom_type_scat_source
C C 0.0033 0.0016 'International Tables Vol C Tables 4.2.6.8 and 6.1.1.4'
N N 0.0061 0.0033 'International Tables Vol C Tables 4.2.6.8 and 6.1.1.4'
O O 0.0106 0.0060 'International Tables Vol C Tables 4.2.6.8 and 6.1.1.4'
P P 0.1023 0.0942 'International Tables Vol C Tables 4.2.6.8 and 6.1.1.4'
Mn Mn 0.3368 0.7283 'International Tables Vol C Tables 4.2.6.8 and 6.1.1.4'
Fe Fe 0.3463 0.8444 'International Tables Vol C Tables 4.2.6.8 and 6.1.1.4'
H H 0.0000 0.0000 'International Tables Vol C Tables 4.2.6.8 and 6.1.1.4'

loop_
_geom_angle_atom_site_label_1
_geom_angle_atom_site_label_2
_geom_angle_atom_site_label_3
_geom_angle
_geom_angle_site_symmetry_1
_geom_angle_site_symmetry_3
C1 Fe1 C1 180.00(9) . 7_656
C1 Fe1 C2 87.87(7) . 7_656
C1 Fe1 C2 92.13(7) 7_656 7_656
C1 Fe1 C2 92.13(7) . .
C1 Fe1 C2 87.87(7) 7_656 .
C2 Fe1 C2 180.000(1) 7_656 .
C1 Fe1 C3 90.83(7) . 7_656
C1 Fe1 C3 89.17(7) 7_656 7_656
C2 Fe1 C3 91.54(7) 7_656 7_656
C2 Fe1 C3 88.46(7) . 7_656
C1 Fe1 C3 89.17(7) . .
C1 Fe1 C3 90.83(7) 7_656 .
C2 Fe1 C3 88.46(7) 7_656 .
C2 Fe1 C3 91.54(7) . .
C3 Fe1 C3 180.00(8) 7_656 .
O2 Mn1 O1 91.47(5) . .
O2 Mn1 N5 175.47(5) . .
O1 Mn1 N5 92.96(5) . .
O2 Mn1 N4 93.03(5) . .
O1 Mn1 N4 171.07(5) . .
N5 Mn1 N4 82.46(5) . .
O2 Mn1 N1 91.68(5) . .
O1 Mn1 N1 95.71(5) . .
N5 Mn1 N1 88.81(5) . .
N4 Mn1 N1 91.87(5) . .
O2 Mn1 O3 88.16(5) . .
O1 Mn1 O3 89.68(5) . .
N5 Mn1 O3 90.93(5) . .
N4 Mn1 O3 82.76(5) . .
N1 Mn1 O3 174.61(5) . .
N6 P1 C25 114.79(9) . .
N6 P1 C37 110.41(6) . .
C25 P1 C37 108.34(8) . .
N6 P1 C31 108.20(8) . .
C25 P1 C31 108.03(8) . .
C37 P1 C31 106.75(8) . .
C24 O3 Mn1 126.13(11) . .
C4 O1 Mn1 128.48(10) . .
C23 O2 Mn1 128.44(10) . .
P1 N6 P1 139.41(14) . 2_756
C10 N5 C11 122.03(14) . .
C10 N5 Mn1 124.89(11) . .
C11 N5 Mn1 112.93(10) . .
C17 N4 C16 122.53(14) . .
C17 N4 Mn1 124.46(11) . .
C16 N4 Mn1 112.93(10) . .
C1 N1 Mn1 138.15(13) . .
C12 C11 C16 119.89(15) . .
C12 C11 N5 124.66(15) . .
C16 C11 N5 115.43(14) . .
N5 C10 C9 125.50(15) . .
C8 C9 C4 119.31(15) . .
C8 C9 C10 117.19(14) . .
C4 C9 C10 123.37(14) . .
C15 C16 C11 120.17(15) . .
C15 C16 N4 124.60(15) . .
C11 C16 N4 115.23(14) . .
C21 C22 C23 120.89(16) . .
C5 C6 C7 121.33(16) . .
C15 C14 C13 120.53(16) . .
C19 C18 C23 119.25(15) . .
C19 C18 C17 117.53(15) . .
C23 C18 C17 123.19(15) . .
C12 C13 C14 120.79(16) . .
N2 C2 Fe1 178.33(15) . .
C42 C37 C38 119.59(16) . .
C42 C37 P1 119.15(13) . .
C38 C37 P1 121.19(14) . .
C39 C38 C37 119.65(19) . .
C32 C31 C36 119.93(17) . .
C32 C31 P1 120.82(14) . .
C36 C31 P1 119.11(14) . .
C7 C8 C9 121.31(15) . .
C29 C30 C25 119.82(17) . .
C26 C25 C30 119.73(16) . .
C26 C25 P1 120.49(13) . .
C30 C25 P1 119.56(13) . .
C13 C12 C11 119.43(16) . .
C22 C21 C20 121.20(17) . .
C8 C7 C6 119.03(16) . .
C6 C5 C4 120.69(15) . .
C28 C27 C26 120.16(18) . .
N3 C3 Fe1 177.12(15) . .
O1 C4 C5 118.08(14) . .
O1 C4 C9 123.60(14) . .
C5 C4 C9 118.32(15) . .
C40 C41 C42 120.41(19) . .
C35 C36 C31 119.7(2) . .
O2 C23 C22 117.55(15) . .
O2 C23 C18 124.22(15) . .
C22 C23 C18 118.23(15) . .
N1 C1 Fe1 177.13(15) . .
C19 C20 C21 119.25(17) . .
C33 C34 C35 120.43(19) . .
C14 C15 C16 119.19(16) . .
C27 C26 C25 119.92(17) . .
C20 C19 C18 121.08(17) . .
C34 C33 C32 120.3(2) . .
N4 C17 C18 125.10(15) . .
C33 C32 C31 119.61(19) . .
C41 C42 C37 120.02(17) . .
C30 C29 C28 120.00(18) . .
C41 C40 C39 119.57(17) . .
C27 C28 C29 120.35(18) . .
C34 C35 C36 120.0(2) . .
C38 C39 C40 120.75(19) . .
C53 O53 C53 156.0(6) . 2_656

loop_
_geom_bond_atom_site_label_1
_geom_bond_atom_site_label_2
_geom_bond_distance
_geom_bond_site_symmetry_2
Fe1 C1 1.9202(16) .
Fe1 C1 1.9202(16) 7_656
Fe1 C2 1.9438(17) 7_656
Fe1 C2 1.9438(17) .
Fe1 C3 1.9481(17) 7_656
Fe1 C3 1.9481(17) .
Mn1 O2 1.8630(12) .
Mn1 O1 1.8704(12) .
Mn1 N5 1.9882(13) .
Mn1 N4 1.9893(13) .
Mn1 N1 2.2236(15) .
Mn1 O3 2.3257(13) .
P1 N6 1.5798(9) .
P1 C25 1.7978(17) .
P1 C37 1.7996(17) .
P1 C31 1.8002(18) .
O50 C50 1.418(2) .
O3 C24 1.416(2) .
O1 C4 1.318(2) .
O2 C23 1.307(2) .
N6 P1 1.5798(8) 2_756
O52 C52 1.416(2) .
N5 C10 1.296(2) .
N5 C11 1.4226(19) .
O51 C51 1.414(4) .
N4 C17 1.295(2) .
N4 C16 1.424(2) .
N1 C1 1.149(2) .
C11 C12 1.390(2) .
C11 C16 1.404(2) .
C10 C9 1.429(2) .
N2 C2 1.149(2) .
C9 C8 1.413(2) .
C9 C4 1.420(2) .
C16 C15 1.394(2) .
N3 C3 1.152(2) .
C22 C21 1.372(2) .
C22 C23 1.407(2) .
C6 C5 1.379(2) .
C6 C7 1.396(2) .
C14 C15 1.383(2) .
C14 C13 1.388(3) .
C18 C19 1.416(2) .
C18 C23 1.421(2) .
C18 C17 1.432(2) .
C13 C12 1.380(2) .
C37 C42 1.391(2) .
C37 C38 1.396(3) .
C38 C39 1.385(3) .
C31 C32 1.390(3) .
C31 C36 1.393(3) .
C8 C7 1.373(2) .
C30 C29 1.387(3) .
C30 C25 1.397(2) .
C25 C26 1.392(2) .
C21 C20 1.397(3) .
C5 C4 1.407(2) .
C27 C28 1.378(3) .
C27 C26 1.388(3) .
C41 C40 1.379(3) .
C41 C42 1.391(2) .
C36 C35 1.392(3) .
C20 C19 1.371(3) .
C34 C33 1.376(3) .
C34 C35 1.378(3) .
C33 C32 1.389(3) .
C29 C28 1.387(3) .
C40 C39 1.388(3) .
O53 C53 1.611(6) .
O53 C53 1.611(6) 2_656
